data_7134951
loop_
_publ_author_name
'Cheng, Juan'
'Yi, Gangji'
'Zhong, Qinglan'
'Huang, Ling'
'Zeng, Hongmei'
'Zou, Guohong'
'Lin, Zhien'

_publ_section_title
;
 Enhanced second-harmonic generation response in a chiral lead iodide
 induced by amino acid coordination.
;
_journal_issue 80
_journal_name_full 'Chemical communications (Cambridge, England)'
_journal_page_first 15682
_journal_page_last 15685
_journal_paper_doi 10.1039/d5cc04132e
_journal_volume 61
_journal_year 2025
_chemical_absolute_configuration ad
_chemical_formula_moiety 'C10 H18 I2 N2 O4 Pb'
_chemical_formula_sum 'C10 H18 I2 N2 O4 Pb'
_chemical_formula_weight 691.25
_space_group_crystal_system monoclinic
_space_group_IT_number 5
_space_group_name_Hall 'C 2y'
_space_group_name_H-M_alt 'C 1 2 1'
_atom_sites_solution_hydrogens geom
_atom_sites_solution_primary dual
_audit_creation_date 2025-06-22
_audit_creation_method
;
Olex2 1.2
(compiled 2018.05.29 svn.r3508 for OlexSys, GUI svn.r5506)
;
_audit_update_record
;
2025-07-21 deposited with the CCDC.	2025-09-08 downloaded from the CCDC.
;
_cell_angle_alpha 90
_cell_angle_beta 121.698(5)
_cell_angle_gamma 90
_cell_formula_units_Z 2
_cell_length_a 18.4916(14)
_cell_length_b 5.0168(3)
_cell_length_c 10.5385(10)
_cell_measurement_reflns_used 4910
_cell_measurement_temperature 301.00
_cell_measurement_theta_max 27.28
_cell_measurement_theta_min 2.27
_cell_volume 831.81(12)
_computing_cell_refinement 'SAINT V8.40B (?, 2016)'
_computing_data_reduction 'SAINT V8.40B (?, 2016)'
_computing_molecular_graphics 'Olex2 (Dolomanov et al., 2009)'
_computing_publication_material 'Olex2 (Dolomanov et al., 2009)'
_computing_structure_refinement 'ShelXL (Sheldrick, 2015)'
_computing_structure_solution 'ShelXT (Sheldrick, 2015)'
_diffrn_ambient_temperature 301.0
_diffrn_detector 'Bruker APEX2 area detector'
_diffrn_detector_area_resol_mean 7.9
_diffrn_detector_type 'CCD area detector'
_diffrn_measured_fraction_theta_full 0.999
_diffrn_measured_fraction_theta_max 0.999
_diffrn_measurement_device 'three-circle diffractometer'
_diffrn_measurement_device_type 'Bruker D8 Venture'
_diffrn_measurement_method '\f and \w scans'
_diffrn_radiation_monochromator 'mirror optics'
_diffrn_radiation_probe x-ray
_diffrn_radiation_type MoK\a
_diffrn_radiation_wavelength 0.71073
_diffrn_reflns_av_R_equivalents 0.0471
_diffrn_reflns_av_unetI/netI 0.0363
_diffrn_reflns_Laue_measured_fraction_full 0.999
_diffrn_reflns_Laue_measured_fraction_max 0.999
_diffrn_reflns_limit_h_max 22
_diffrn_reflns_limit_h_min -22
_diffrn_reflns_limit_k_max 6
_diffrn_reflns_limit_k_min -5
_diffrn_reflns_limit_l_max 13
_diffrn_reflns_limit_l_min -13
_diffrn_reflns_number 8290
_diffrn_reflns_point_group_measured_fraction_full 0.921
_diffrn_reflns_point_group_measured_fraction_max 0.915
_diffrn_reflns_theta_full 25.242
_diffrn_reflns_theta_max 26.352
_diffrn_reflns_theta_min 2.271
_diffrn_source 'microfocus sealed X-ray tube'
_diffrn_source_type 'Incoatec I\ms'
_diffrn_standards_number 0
_exptl_absorpt_coefficient_mu 13.863
_exptl_absorpt_correction_T_max 0.7456
_exptl_absorpt_correction_T_min 0.3477
_exptl_absorpt_correction_type multi-scan
_exptl_absorpt_process_details
'SADABS-2016/2 (Bruker,2016/2) was used for absorption correction. wR2(int) was 0.1254 before and 0.0657 after correction. The Ratio of minimum to maximum transmission is 0.4663. The \l/2 correction factor is Not present.'
_exptl_crystal_colour 'light yellow'
_exptl_crystal_colour_modifier light
_exptl_crystal_colour_primary yellow
_exptl_crystal_density_diffrn 2.760
_exptl_crystal_description prism
_exptl_crystal_F_000 624
_exptl_crystal_size_max 0.3
_exptl_crystal_size_mid 0.2
_exptl_crystal_size_min 0.13
_refine_diff_density_max 1.024
_refine_diff_density_min -0.764
_refine_diff_density_rms 0.142
_refine_ls_abs_structure_details
;
 Classical Flack method preferred over Parsons because s.u. lower.
;
_refine_ls_abs_structure_Flack 0.030(11)
_refine_ls_extinction_method none
_refine_ls_goodness_of_fit_ref 1.070
_refine_ls_hydrogen_treatment constr
_refine_ls_matrix_type full
_refine_ls_number_parameters 81
_refine_ls_number_reflns 1557
_refine_ls_number_restraints 1
_refine_ls_restrained_S_all 1.070
_refine_ls_R_factor_all 0.0287
_refine_ls_R_factor_gt 0.0250
_refine_ls_shift/su_max 0.001
_refine_ls_shift/su_mean 0.000
_refine_ls_structure_factor_coef Fsqd
_refine_ls_weighting_details 'w=1/[\s^2^(Fo^2^)+(0.0270P)^2^+1.0325P] where P=(Fo^2^+2Fc^2^)/3'
_refine_ls_weighting_scheme calc
_refine_ls_wR_factor_gt 0.0599
_refine_ls_wR_factor_ref 0.0615
_reflns_Friedel_coverage 0.636
_reflns_Friedel_fraction_full 0.821
_reflns_Friedel_fraction_max 0.808
_reflns_number_gt 1449
_reflns_number_total 1557
_reflns_threshold_expression 'I > 2\s(I)'
_cod_data_source_file d5cc04132e2.cif
_cod_data_source_block mo_cj3_54_5_300k_0ma
_cod_depositor_comments 'Adding full bibliography for 7134951.cif.'
_cod_database_code 7134951
_shelx_shelxl_version_number 2018/3
_shelx_space_group_comment
;
The symmetry employed for this shelxl refinement is uniquely defined
by the following loop, which should always be used as a source of
symmetry information in preference to the above space-group names.
They are only intended as comments.
;
_shelx_estimated_absorpt_t_max 0.266
_shelx_estimated_absorpt_t_min 0.103
_olex2_refinement_description
;
1. Fixed Uiso
 At 1.2 times of:
  All C(H) groups, All C(H,H) groups, All N(H,H) groups
2. Uiso/Uaniso restraints and constraints
Uanis(C4) = Uanis(C5)
3.a Ternary CH refined with riding coordinates:
 C2(H2)
3.b Secondary CH2 refined with riding coordinates:
 N1(H1A,H1B), C3(H3A,H3B), C4(H4A,H4B), C5(H5A,H5B)
;
_olex2_submission_special_instructions 'No special instructions were received'

loop_
_space_group_symop_operation_xyz
'x, y, z'
'-x, y, -z'
'x+1/2, y+1/2, z'
'-x+1/2, y+1/2, -z'

loop_
_atom_site_label
_atom_site_type_symbol
_atom_site_fract_x
_atom_site_fract_y
_atom_site_fract_z
_atom_site_U_iso_or_equiv
_atom_site_adp_type
_atom_site_occupancy
_atom_site_site_symmetry_order
_atom_site_calc_flag
_atom_site_refinement_flags_posn
_atom_site_refinement_flags_adp
_atom_site_refinement_flags_occupancy
_atom_site_disorder_assembly
_atom_site_disorder_group
Pb1 Pb 1.000000 0.82233(5) 1.000000 0.04521(16) Uani 1 2 d S T P . .
I1 I 1.00726(4) 0.3003(2) 0.80185(8) 0.0672(3) Uani 1 1 d . . . . .
O1 O 0.8425(4) 0.829(3) 0.8434(8) 0.074(2) Uani 1 1 d . . . . .
O2 O 0.7356(4) 0.812(3) 0.8846(7) 0.0537(15) Uani 1 1 d . . . . .
N1 N 0.6886(4) 0.325(2) 0.7938(6) 0.0394(13) Uani 1 1 d . . . . .
H1A H 0.699096 0.164500 0.835490 0.047 Uiso 1 1 calc R . . . .
H1B H 0.675528 0.434891 0.845231 0.047 Uiso 1 1 calc R . . . .
C1 C 0.7833(6) 0.7116(19) 0.8481(10) 0.043(2) Uani 1 1 d . . . . .
C2 C 0.7647(6) 0.4266(19) 0.7939(10) 0.041(2) Uani 1 1 d . . . . .
H2 H 0.813988 0.315108 0.859909 0.049 Uiso 1 1 calc R . . . .
C3 C 0.7419(8) 0.389(4) 0.6346(13) 0.081(6) Uani 1 1 d . . . . .
H3A H 0.739749 0.559801 0.589879 0.097 Uiso 1 1 calc R . . . .
H3B H 0.784191 0.278723 0.631922 0.097 Uiso 1 1 calc R . . . .
C4 C 0.6579(7) 0.258(3) 0.5517(12) 0.072(2) Uani 1 1 d . . . . .
H4A H 0.624258 0.330651 0.451763 0.087 Uiso 1 1 calc R . . . .
H4B H 0.664244 0.067654 0.544631 0.087 Uiso 1 1 calc R . . . .
C5 C 0.6173(6) 0.312(4) 0.6359(10) 0.072(2) Uani 1 1 d . . . . .
H5A H 0.578190 0.169741 0.622007 0.087 Uiso 1 1 calc R . . . .
H5B H 0.586487 0.478910 0.604950 0.087 Uiso 1 1 calc R . . . .

loop_
_atom_site_aniso_label
_atom_site_aniso_U_11
_atom_site_aniso_U_22
_atom_site_aniso_U_33
_atom_site_aniso_U_23
_atom_site_aniso_U_13
_atom_site_aniso_U_12
Pb1 0.0325(2) 0.0410(3) 0.0633(3) 0.000 0.02594(18) 0.000
I1 0.0643(4) 0.0775(8) 0.0706(4) 0.0105(6) 0.0429(3) 0.0076(6)
O1 0.040(3) 0.045(4) 0.122(6) 0.008(7) 0.031(3) -0.013(5)
O2 0.090(4) 0.026(4) 0.060(3) -0.003(4) 0.050(3) 0.000(6)
N1 0.051(3) 0.031(3) 0.041(3) 0.001(5) 0.028(3) -0.003(5)
C1 0.039(5) 0.029(4) 0.041(5) 0.008(4) 0.008(4) 0.001(3)
C2 0.043(5) 0.035(5) 0.045(5) 0.000(3) 0.024(4) 0.000(3)
C3 0.109(9) 0.097(16) 0.076(7) -0.029(7) 0.076(8) -0.033(8)
C4 0.056(4) 0.094(8) 0.051(4) -0.009(5) 0.017(3) -0.008(5)
C5 0.056(4) 0.094(8) 0.051(4) -0.009(5) 0.017(3) -0.008(5)

loop_
_atom_type_symbol
_atom_type_description
_atom_type_scat_dispersion_real
_atom_type_scat_dispersion_imag
_atom_type_scat_source
C C 0.0033 0.0016 'International Tables Vol C Tables 4.2.6.8 and 6.1.1.4'
H H 0.0000 0.0000 'International Tables Vol C Tables 4.2.6.8 and 6.1.1.4'
I I -0.4742 1.8119 'International Tables Vol C Tables 4.2.6.8 and 6.1.1.4'
N N 0.0061 0.0033 'International Tables Vol C Tables 4.2.6.8 and 6.1.1.4'
O O 0.0106 0.0060 'International Tables Vol C Tables 4.2.6.8 and 6.1.1.4'
Pb Pb -3.3944 10.1111 'International Tables Vol C Tables 4.2.6.8 and 6.1.1.4'

loop_
_geom_angle_atom_site_label_1
_geom_angle_atom_site_label_2
_geom_angle_atom_site_label_3
_geom_angle
_geom_angle_site_symmetry_1
_geom_angle_site_symmetry_3
_geom_angle_publ_flag
I1 Pb1 I1 84.07(4) 2_767 1_565 ?
I1 Pb1 I1 98.426(18) 1_565 . ?
I1 Pb1 I1 177.51(3) 2_767 . ?
I1 Pb1 I1 79.08(3) . 2_757 ?
I1 Pb1 I1 177.51(3) 1_565 2_757 ?
I1 Pb1 I1 98.425(18) 2_767 2_757 ?
O1 Pb1 I1 90.4(2) . 2_757 ?
O1 Pb1 I1 89.6(2) . 1_565 ?
O1 Pb1 I1 90.4(2) 2_757 . ?
O1 Pb1 I1 90.8(3) 2_757 2_757 ?
O1 Pb1 I1 89.6(2) 2_757 2_767 ?
O1 Pb1 I1 89.2(3) 2_757 1_565 ?
O1 Pb1 I1 90.8(3) . . ?
O1 Pb1 I1 89.2(3) . 2_767 ?
O1 Pb1 O1 178.4(6) . 2_757 ?
Pb1 I1 Pb1 98.427(18) 1_545 . ?
C1 O1 Pb1 134.7(7) . . ?
H1A N1 H1B 108.5 . . ?
C2 N1 H1A 110.3 . . ?
C2 N1 H1B 110.3 . . ?
C5 N1 H1A 110.3 . . ?
C5 N1 H1B 110.3 . . ?
C5 N1 C2 107.3(7) . . ?
O1 C1 C2 117.1(10) . . ?
O2 C1 O1 126.3(12) . . ?
O2 C1 C2 116.4(10) . . ?
N1 C2 C1 110.4(8) . . ?
N1 C2 H2 109.3 . . ?
N1 C2 C3 104.0(7) . . ?
C1 C2 H2 109.3 . . ?
C1 C2 C3 114.4(10) . . ?
C3 C2 H2 109.3 . . ?
C2 C3 H3A 110.1 . . ?
C2 C3 H3B 110.1 . . ?
H3A C3 H3B 108.5 . . ?
C4 C3 C2 107.8(9) . . ?
C4 C3 H3A 110.1 . . ?
C4 C3 H3B 110.1 . . ?
C3 C4 H4A 110.5 . . ?
C3 C4 H4B 110.5 . . ?
H4A C4 H4B 108.7 . . ?
C5 C4 C3 106.0(10) . . ?
C5 C4 H4A 110.5 . . ?
C5 C4 H4B 110.5 . . ?
N1 C5 H5A 110.8 . . ?
N1 C5 H5B 110.8 . . ?
C4 C5 N1 104.7(8) . . ?
C4 C5 H5A 110.8 . . ?
C4 C5 H5B 110.8 . . ?
H5A C5 H5B 108.9 . . ?

loop_
_geom_bond_atom_site_label_1
_geom_bond_atom_site_label_2
_geom_bond_distance
_geom_bond_site_symmetry_2
_geom_bond_publ_flag
Pb1 I1 3.2287(10) 2_767 ?
Pb1 I1 3.3957(11) . ?
Pb1 I1 3.3957(11) 2_757 ?
Pb1 I1 3.2287(10) 1_565 ?
Pb1 O1 2.482(6) . ?
Pb1 O1 2.482(6) 2_757 ?
O1 C1 1.266(12) . ?
O2 C1 1.240(13) . ?
N1 H1A 0.8900 . ?
N1 H1B 0.8900 . ?
N1 C2 1.496(11) . ?
N1 C5 1.485(10) . ?
C1 C2 1.510(14) . ?
C2 H2 0.9800 . ?
C2 C3 1.512(13) . ?
C3 H3A 0.9700 . ?
C3 H3B 0.9700 . ?
C3 C4 1.476(17) . ?
C4 H4A 0.9700 . ?
C4 H4B 0.9700 . ?
C4 C5 1.456(14) . ?
C5 H5A 0.9700 . ?
C5 H5B 0.9700 . ?

loop_
_geom_hbond_atom_site_label_D
_geom_hbond_atom_site_label_H
_geom_hbond_atom_site_label_A
_geom_hbond_distance_DH
_geom_hbond_distance_HA
_geom_hbond_distance_DA
_geom_hbond_angle_DHA
_geom_hbond_site_symmetry_A
_geom_hbond_publ_flag
N1 H1A O2 0.89 1.87 2.72(2) 161.6 1_545 yes
N1 H1B O2 0.89 2.12 2.60(2) 112.8 . yes

loop_
_geom_torsion_atom_site_label_1
_geom_torsion_atom_site_label_2
_geom_torsion_atom_site_label_3
_geom_torsion_atom_site_label_4
_geom_torsion
_geom_torsion_site_symmetry_1
_geom_torsion_site_symmetry_2
_geom_torsion_site_symmetry_3
_geom_torsion_site_symmetry_4
_geom_torsion_publ_flag
Pb1 O1 C1 O2 106.2(13) . . . . ?
Pb1 O1 C1 C2 -78.3(13) . . . . ?
O1 C1 C2 N1 -174.9(7) . . . . ?
O1 C1 C2 C3 -58.0(11) . . . . ?
O2 C1 C2 N1 1.0(11) . . . . ?
O2 C1 C2 C3 117.9(10) . . . . ?
N1 C2 C3 C4 -2.8(15) . . . . ?
C1 C2 C3 C4 -123.4(13) . . . . ?
C2 N1 C5 C4 30.3(17) . . . . ?
C2 C3 C4 C5 21.6(17) . . . . ?
C3 C4 C5 N1 -31.6(18) . . . . ?
C5 N1 C2 C1 106.6(11) . . . . ?
C5 N1 C2 C3 -16.7(14) . . . . ?
